data_7152425
loop_
_publ_author_name
'Ramachary, Dhevalapally B.'
'Mondal, Rumpa'
'Madhavachary, R.'

_publ_section_title
;
 Direct catalytic asymmetric synthesis of highly functionalized
 (2-ethynylphenyl)alcohols via Barbas-List aldol reaction: scope and
 synthetic applications.
;
_journal_issue 26
_journal_name_full 'Organic &amp; biomolecular chemistry'
_journal_page_first 5094
_journal_page_last 5101
_journal_paper_doi 10.1039/c2ob25563d
_journal_volume 10
_journal_year 2012
_chemical_absolute_configuration unk
_chemical_formula_sum 'C21 H18 O3'
_chemical_formula_weight 318.37
_chemical_name_systematic
;
?
;
_space_group_IT_number 19
_symmetry_cell_setting orthorhombic
_symmetry_space_group_name_Hall 'P 2ac 2ab'
_symmetry_space_group_name_H-M 'P 21 21 21'
_atom_sites_solution_hydrogens geom
_atom_sites_solution_primary direct
_atom_sites_solution_secondary difmap
_audit_creation_method SHELXL-97
_cell_angle_alpha 90.00
_cell_angle_beta 90.00
_cell_angle_gamma 90.00
_cell_formula_units_Z 4
_cell_length_a 5.7710(11)
_cell_length_b 10.930(2)
_cell_length_c 28.102(6)
_cell_measurement_reflns_used 6881
_cell_measurement_temperature 273(2)
_cell_measurement_theta_max 24.12
_cell_measurement_theta_min 2.36
_cell_volume 1772.6(6)
_computing_cell_refinement 'Bruker SMART'
_computing_data_collection 'Bruker SMART'
_computing_data_reduction 'Bruker SAINT'
_computing_molecular_graphics 'Bruker SHELXTL'
_computing_publication_material 'Bruker SHELXTL'
_computing_structure_refinement 'SHELXL-97 (Sheldrick, 1997)'
_computing_structure_solution 'SHELXS-97 (Sheldrick, 1990)'
_diffrn_ambient_temperature 273(2)
_diffrn_measured_fraction_theta_full 0.995
_diffrn_measured_fraction_theta_max 0.995
_diffrn_measurement_device_type 'CCD area detector'
_diffrn_measurement_method 'phi and omega scans'
_diffrn_radiation_monochromator graphite
_diffrn_radiation_source 'fine-focus sealed tube'
_diffrn_radiation_type MoK\a
_diffrn_radiation_wavelength 0.71073
_diffrn_reflns_av_R_equivalents 0.0440
_diffrn_reflns_av_sigmaI/netI 0.0337
_diffrn_reflns_limit_h_max 7
_diffrn_reflns_limit_h_min -7
_diffrn_reflns_limit_k_max 13
_diffrn_reflns_limit_k_min -13
_diffrn_reflns_limit_l_max 34
_diffrn_reflns_limit_l_min -34
_diffrn_reflns_number 18381
_diffrn_reflns_theta_full 26.05
_diffrn_reflns_theta_max 26.05
_diffrn_reflns_theta_min 1.45
_exptl_absorpt_coefficient_mu 0.079
_exptl_absorpt_correction_T_max 0.9782
_exptl_absorpt_correction_T_min 0.9706
_exptl_absorpt_correction_type multi-scan
_exptl_absorpt_process_details SADABS
_exptl_crystal_colour colorless
_exptl_crystal_density_diffrn 1.193
_exptl_crystal_density_method 'not measured'
_exptl_crystal_description block
_exptl_crystal_F_000 672
_exptl_crystal_size_max 0.38
_exptl_crystal_size_mid 0.32
_exptl_crystal_size_min 0.28
_refine_diff_density_max 0.150
_refine_diff_density_min -0.144
_refine_diff_density_rms 0.035
_refine_ls_abs_structure_details 'Flack H D (1983), Acta Cryst. A39, 876-881'
_refine_ls_abs_structure_Flack 0.6(17)
_refine_ls_extinction_method none
_refine_ls_goodness_of_fit_ref 1.116
_refine_ls_hydrogen_treatment mixed
_refine_ls_matrix_type full
_refine_ls_number_parameters 223
_refine_ls_number_reflns 3480
_refine_ls_number_restraints 0
_refine_ls_restrained_S_all 1.116
_refine_ls_R_factor_all 0.0668
_refine_ls_R_factor_gt 0.0556
_refine_ls_shift/su_max 0.001
_refine_ls_shift/su_mean 0.000
_refine_ls_structure_factor_coef Fsqd
_refine_ls_weighting_details 'calc w=1/[\s^2^(Fo^2^)+(0.0591P)^2^+0.1988P] where P=(Fo^2^+2Fc^2^)/3'
_refine_ls_weighting_scheme calc
_refine_ls_wR_factor_gt 0.1239
_refine_ls_wR_factor_ref 0.1295
_reflns_number_gt 2978
_reflns_number_total 3480
_reflns_threshold_expression >2sigma(I)
_cod_data_source_file c2ob25563d.txt
_cod_data_source_block dbr92
_cod_original_cell_volume 1772.7(6)
_cod_original_sg_symbol_H-M P212121
_cod_database_code 7152425

loop_
_symmetry_equiv_pos_as_xyz
'x, y, z'
'-x+1/2, -y, z+1/2'
'-x, y+1/2, -z+1/2'
'x+1/2, -y+1/2, -z'

loop_
_atom_site_label
_atom_site_type_symbol
_atom_site_fract_x
_atom_site_fract_y
_atom_site_fract_z
_atom_site_U_iso_or_equiv
_atom_site_adp_type
_atom_site_occupancy
_atom_site_symmetry_multiplicity
_atom_site_calc_flag
_atom_site_refinement_flags
C8 C 0.6673(4) 0.4905(2) 0.90175(8) 0.0524(6) Uani 1 1 d .
H7A H 0.5396 0.4857 0.8794 0.063 Uiso 1 1 calc R
H8B H 0.7027 0.4078 0.9120 0.063 Uiso 1 1 calc R
O2 O 0.6261(3) 0.67128(15) 0.94657(6) 0.0625(5) Uani 1 1 d .
O1 O 0.1437(3) 0.62253(16) 0.99428(5) 0.0601(5) Uani 1 1 d .
H12 H 0.0951 0.6818 1.0091 0.090 Uiso 1 1 calc R
C9 C 0.5906(4) 0.5633(2) 0.94422(7) 0.0462(5) Uani 1 1 d .
C12 C 0.2593(4) 0.4967(2) 1.06077(7) 0.0480(5) Uani 1 1 d .
C1 C 0.7903(4) 0.5018(2) 0.78954(8) 0.0503(6) Uani 1 1 d .
C11 C 0.3365(4) 0.5713(2) 1.01874(7) 0.0465(5) Uani 1 1 d .
H11 H 0.4369 0.6376 1.0299 0.056 Uiso 1 1 calc R
O3 O 1.0749(3) 0.5308(2) 0.90472(6) 0.0835(7) Uani 1 1 d .
H6 H 1.0564 0.5686 0.9296 0.125 Uiso 1 1 calc R
C10 C 0.4688(4) 0.4942(2) 0.98331(8) 0.0522(6) Uani 1 1 d .
H10A H 0.5834 0.4467 1.0005 0.063 Uiso 1 1 calc R
H9B H 0.3616 0.4370 0.9688 0.063 Uiso 1 1 calc R
C17 C 0.3722(5) 0.5037(2) 1.10432(7) 0.0562(6) Uani 1 1 d .
C6 C 0.9210(4) 0.4763(2) 0.83019(7) 0.0455(5) Uani 1 1 d .
C7 C 0.8754(4) 0.5418(2) 0.87643(7) 0.0482(5) Uani 1 1 d .
H5 H 0.8480 0.6286 0.8698 0.058 Uiso 1 1 calc R
C13 C 0.0758(5) 0.4160(2) 1.05601(10) 0.0697(7) Uani 1 1 d .
H13 H 0.0009 0.4090 1.0268 0.084 Uiso 1 1 calc R
C5 C 1.0922(5) 0.3892(2) 0.82682(9) 0.0595(6) Uani 1 1 d .
H4 H 1.1770 0.3688 0.8538 0.071 Uiso 1 1 calc R
C2 C 0.8419(5) 0.4420(2) 0.74716(8) 0.0644(7) Uani 1 1 d .
H1 H 0.7561 0.4597 0.7200 0.077 Uiso 1 1 calc R
C18 C 0.5659(6) 0.5847(3) 1.11009(8) 0.0637(7) Uani 1 1 d .
C4 C 1.1411(5) 0.3315(3) 0.78448(10) 0.0711(7) Uani 1 1 d .
H3 H 1.2601 0.2743 0.7830 0.085 Uiso 1 1 calc R
C20 C 0.6051(5) 0.5870(2) 0.79086(9) 0.0614(7) Uani 1 1 d .
C19 C 0.7237(7) 0.6509(4) 1.11374(11) 0.0870(10) Uani 1 1 d .
C3 C 1.0161(5) 0.3578(3) 0.74466(9) 0.0698(7) Uani 1 1 d .
H2 H 1.0492 0.3188 0.7160 0.084 Uiso 1 1 calc R
C16 C 0.2975(7) 0.4302(3) 1.14191(10) 0.0841(10) Uani 1 1 d .
H16 H 0.3731 0.4341 1.1711 0.101 Uiso 1 1 calc R
C21 C 0.4500(7) 0.6547(3) 0.79086(12) 0.0931(10) Uani 1 1 d .
H18 H 0.3259 0.7089 0.7909 0.112 Uiso 1 1 calc R
C14 C 0.0030(6) 0.3462(3) 1.09366(14) 0.0873(9) Uani 1 1 d .
H14 H -0.1231 0.2940 1.0901 0.105 Uiso 1 1 calc R
C15 C 0.1144(7) 0.3530(3) 1.13615(14) 0.0988(11) Uani 1 1 d .
H15 H 0.0654 0.3046 1.1614 0.119 Uiso 1 1 calc R
H17 H 0.850(6) 0.704(3) 1.1173(12) 0.109(12) Uiso 1 1 d .

loop_
_atom_site_aniso_label
_atom_site_aniso_U_11
_atom_site_aniso_U_22
_atom_site_aniso_U_33
_atom_site_aniso_U_23
_atom_site_aniso_U_13
_atom_site_aniso_U_12
C8 0.0587(14) 0.0514(13) 0.0471(12) -0.0070(10) 0.0031(11) -0.0064(12)
O2 0.0764(11) 0.0525(10) 0.0585(10) -0.0148(8) 0.0126(9) -0.0115(9)
O1 0.0770(11) 0.0631(10) 0.0403(8) -0.0110(7) -0.0125(8) 0.0247(9)
C9 0.0491(12) 0.0472(13) 0.0424(12) -0.0060(10) -0.0072(10) -0.0015(10)
C12 0.0525(12) 0.0459(12) 0.0456(12) -0.0025(10) 0.0034(10) 0.0093(11)
C1 0.0511(13) 0.0541(13) 0.0458(12) 0.0017(11) 0.0001(10) -0.0082(11)
C11 0.0570(13) 0.0452(12) 0.0373(11) -0.0037(9) -0.0049(10) 0.0028(11)
O3 0.0562(10) 0.1340(18) 0.0602(11) -0.0485(11) -0.0162(9) 0.0149(11)
C10 0.0593(13) 0.0511(13) 0.0463(12) -0.0010(10) 0.0031(10) 0.0099(11)
C17 0.0746(16) 0.0564(14) 0.0377(11) -0.0006(10) 0.0056(11) 0.0022(14)
C6 0.0420(12) 0.0503(12) 0.0441(12) -0.0072(9) 0.0025(9) -0.0111(10)
C7 0.0437(12) 0.0562(13) 0.0448(12) -0.0121(10) -0.0025(10) -0.0016(11)
C13 0.0671(17) 0.0655(16) 0.0763(18) 0.0017(14) -0.0018(15) -0.0035(14)
C5 0.0583(15) 0.0714(15) 0.0488(13) -0.0149(11) -0.0118(11) 0.0051(14)
C2 0.0742(17) 0.0795(17) 0.0394(13) -0.0022(12) -0.0021(12) -0.0032(15)
C18 0.0839(19) 0.0748(17) 0.0323(12) -0.0013(11) -0.0101(12) -0.0030(17)
C4 0.0666(17) 0.0810(18) 0.0656(16) -0.0231(14) -0.0040(15) 0.0112(16)
C20 0.0674(18) 0.0647(16) 0.0521(14) 0.0086(12) 0.0023(13) 0.0007(15)
C19 0.097(2) 0.102(3) 0.0618(18) -0.0056(17) -0.0186(17) -0.026(2)
C3 0.0786(18) 0.0797(18) 0.0512(15) -0.0203(14) 0.0057(14) 0.0014(16)
C16 0.126(3) 0.0791(19) 0.0472(15) 0.0107(14) 0.0015(17) -0.006(2)
C21 0.090(2) 0.091(2) 0.099(2) 0.0202(19) 0.0094(19) 0.030(2)
C14 0.082(2) 0.0715(19) 0.108(3) 0.0046(19) 0.016(2) -0.0152(17)
C15 0.134(3) 0.076(2) 0.086(2) 0.0188(18) 0.033(2) -0.017(2)

loop_
_atom_type_symbol
_atom_type_description
_atom_type_scat_dispersion_real
_atom_type_scat_dispersion_imag
_atom_type_scat_source
C C 0.0033 0.0016 'International Tables Vol C Tables 4.2.6.8 and 6.1.1.4'
H H 0.0000 0.0000 'International Tables Vol C Tables 4.2.6.8 and 6.1.1.4'
O O 0.0106 0.0060 'International Tables Vol C Tables 4.2.6.8 and 6.1.1.4'

loop_
_geom_angle_atom_site_label_1
_geom_angle_atom_site_label_2
_geom_angle_atom_site_label_3
_geom_angle
C9 C8 C7 114.40(18)
C9 C8 H7A 108.7
C7 C8 H7A 108.7
C9 C8 H8B 108.7
C7 C8 H8B 108.7
H7A C8 H8B 107.6
C11 O1 H12 109.5
O2 C9 C8 121.0(2)
O2 C9 C10 122.18(19)
C8 C9 C10 116.80(18)
C13 C12 C17 118.6(2)
C13 C12 C11 119.8(2)
C17 C12 C11 121.6(2)
C2 C1 C6 119.4(2)
C2 C1 C20 119.5(2)
C6 C1 C20 121.1(2)
O1 C11 C12 111.19(19)
O1 C11 C10 107.24(17)
C12 C11 C10 111.46(18)
O1 C11 H11 109.0
C12 C11 H11 109.0
C10 C11 H11 109.0
C7 O3 H6 109.5
C9 C10 C11 115.90(19)
C9 C10 H10A 108.3
C11 C10 H10A 108.3
C9 C10 H9B 108.3
C11 C10 H9B 108.3
H10A C10 H9B 107.4
C12 C17 C16 119.4(3)
C12 C17 C18 119.9(2)
C16 C17 C18 120.7(2)
C5 C6 C1 118.0(2)
C5 C6 C7 120.9(2)
C1 C6 C7 121.0(2)
O3 C7 C8 110.79(19)
O3 C7 C6 107.71(17)
C8 C7 C6 111.70(18)
O3 C7 H5 108.9
C8 C7 H5 108.9
C6 C7 H5 108.9
C14 C13 C12 121.0(3)
C14 C13 H13 119.5
C12 C13 H13 119.5
C6 C5 C4 121.6(2)
C6 C5 H4 119.2
C4 C5 H4 119.2
C3 C2 C1 121.3(2)
C3 C2 H1 119.4
C1 C2 H1 119.4
C19 C18 C17 178.5(3)
C3 C4 C5 120.4(3)
C3 C4 H3 119.8
C5 C4 H3 119.8
C21 C20 C1 177.9(3)
C18 C19 H17 179(2)
C4 C3 C2 119.3(2)
C4 C3 H2 120.3
C2 C3 H2 120.3
C15 C16 C17 120.4(3)
C15 C16 H16 119.8
C17 C16 H16 119.8
C20 C21 H18 180.0
C15 C14 C13 120.2(3)
C15 C14 H14 119.9
C13 C14 H14 119.9
C14 C15 C16 120.3(3)
C14 C15 H15 119.8
C16 C15 H15 119.8

loop_
_geom_bond_atom_site_label_1
_geom_bond_atom_site_label_2
_geom_bond_distance
C8 C9 1.502(3)
C8 C7 1.505(3)
C8 H7A 0.9700
C8 H8B 0.9700
O2 C9 1.199(3)
O1 C11 1.423(3)
O1 H12 0.8200
C9 C10 1.507(3)
C12 C13 1.385(4)
C12 C17 1.388(3)
C12 C11 1.503(3)
C1 C2 1.391(3)
C1 C6 1.397(3)
C1 C20 1.418(4)
C11 C10 1.511(3)
C11 H11 0.9800
O3 C7 1.405(3)
O3 H6 0.8200
C10 H10A 0.9700
C10 H9B 0.9700
C17 C16 1.395(4)
C17 C18 1.435(4)
C6 C5 1.375(3)
C6 C7 1.507(3)
C7 H5 0.9800
C13 C14 1.370(4)
C13 H13 0.9300
C5 C4 1.376(3)
C5 H4 0.9300
C2 C3 1.365(4)
C2 H1 0.9300
C18 C19 1.168(5)
C4 C3 1.362(4)
C4 H3 0.9300
C20 C21 1.161(4)
C19 H17 0.94(4)
C3 H2 0.9300
C16 C15 1.362(5)
C16 H16 0.9300
C21 H18 0.9300
C14 C15 1.358(5)
C14 H14 0.9300
C15 H15 0.9300
